data_1532800
loop_
_publ_author_name
'Wright, J.P.'
'Radaelli, P.G.'
'Attfield, J.P.'

_publ_section_title
;
 Charge ordered structure of magnetite Fe3 O4 below the Verwey transition
;
_journal_name_full 'Physical Review, Serie 3. B - Condensed Matter (18,1978-)'
_journal_page_first 214422-1
_journal_page_last 214422-15
_journal_volume 66
_journal_year 2002
_chemical_formula_sum 'Fe3 O4'
_space_group_IT_number 13
_symmetry_space_group_name_Hall '-P 2yc'
_symmetry_space_group_name_H-M 'P 1 2/c 1'
_cell_angle_alpha 90
_cell_angle_beta 90.2363
_cell_angle_gamma 90
_cell_formula_units_Z 8
_cell_length_a 5.944407
_cell_length_b 5.924701
_cell_length_c 16.77515
_cell_volume 590.796
_citation_journal_id_ASTM PRBMDO
_cod_data_source_file Wright_PRBMDO_2002_634.cif
_cod_data_source_block Fe3O4
_cod_original_cell_volume 590.7962
_cod_database_code 1532800

loop_
_symmetry_equiv_pos_as_xyz
x,y,z
-x,y,-z+1/2
-x,-y,-z
x,-y,z-1/2

loop_
_atom_site_label
_atom_site_type_symbol
_atom_site_fract_x
_atom_site_fract_y
_atom_site_fract_z
_atom_site_occupancy
_atom_site_U_iso_or_equiv
Fe2 Fe+3 0.25 0.5061 0.18867 1 0.0
Fe1 Fe+3 0.25 0.0034 0.06366 1 0.0
Fe3 Fe+2 0 0.5 0 1 0.0
Fe6 Fe+2 0.5 0.0096 0.25 1 0.0
O4 O-2 0.25 0.7738 0.2525 1 0.0
O3 O-2 0.25 0.2447 0.2542 1 0.0
O1 O-2 0.25 0.2637 -0.0023 1 0.0
Fe4 Fe+2 0.5 0.5 0 1 0.0
Fe8 Fe+2 0.25 0.752 0.37659 1 0.0
Fe5 Fe+2 0 0.0096 0.25 1 0.0
O2 O-2 0.25 0.7461 -0.0029 1 0.0
Fe7 Fe+2 0.25 0.2659 0.3801 1 0.0
O7 O-2 -0.0081 0.5046 0.1246 1 0.0
O8 O-2 0.4919 0.5046 0.3754 1 0.0
O5 O-2 -0.0091 0.0095 0.1277 1 0.0
O6 O-2 0.4909 0.0095 0.3723 1 0.0
